data_2310807
loop_
_publ_author_name
'Schneider, W.'
'Weitzel, H.'

_publ_section_title
;
 Bestimmung der Magnetischen Phasen von Eisen(II)-chlorid-doppelhydrat, Fe
 Cl2 (H2 0)2, und Kobalt(II)-chlorid-doppelhydrat, Co Cl2 (H2 O)2, mit
 Neutronenbeugung
;
_journal_name_full 'Acta Crystallographica A (24,1968-38,1982)'
_journal_page_first 32
_journal_page_last 37
_journal_volume 32
_journal_year 1976
_chemical_formula_sum 'Cl2 Fe H4 O2'
_chemical_name_systematic 'Fe Cl2 (H2 O)2'
_space_group_IT_number 12
_symmetry_space_group_name_Hall '-C 2y'
_symmetry_space_group_name_H-M 'C 1 2/m 1'
_cell_angle_alpha 90
_cell_angle_beta 98.2
_cell_angle_gamma 90
_cell_formula_units_Z 2
_cell_length_a 7.25
_cell_length_b 8.4
_cell_length_c 3.6
_cell_volume 216.999
_citation_journal_id_ASTM ACACBN
_cod_data_source_file Schneider_ACACBN_1976_450.cif
_cod_data_source_block H4Cl2Fe1O2
_cod_original_cell_volume 216.9985
_cod_original_formula_sum 'H4 Cl2 Fe1 O2'
_cod_database_code 2310807

loop_
_symmetry_equiv_pos_as_xyz
x,y,z
-x,y,-z
-x,-y,-z
x,-y,z
x+1/2,y+1/2,z
-x+1/2,y+1/2,-z
-x+1/2,-y+1/2,-z
x+1/2,-y+1/2,z

loop_
_atom_site_label
_atom_site_type_symbol
_atom_site_fract_x
_atom_site_fract_y
_atom_site_fract_z
_atom_site_occupancy
_atom_site_U_iso_or_equiv
O1 O-2 0 0.2419 0 1 0.0
Fe1 Fe+2 0 0 0 1 0.0
H1 H+1 0.0785 0.3081 0.1442 1 0.0
Cl1 Cl-1 0.2381 0 0.5604 1 0.0
